data_7024980
loop_
_publ_author_name
'Seacome, Richard J.'
'Coles, Martyn P.'
'Glover, Jean E.'
'Hitchcock, Peter B.'
'Rowlands, Gareth J.'

_publ_section_title
;
 Planar-chiral imidazole-based phosphine ligands derived from
 [2.2]paracyclophane
;
_journal_issue 15
_journal_name_full 'Dalton Transactions'
_journal_page_first 3687
_journal_paper_doi 10.1039/b923716j
_journal_volume 39
_journal_year 2010
_chemical_compound_source 'synthesis as described'
_chemical_formula_moiety 'C27 H35 N2 O P, 0.5(C6 H12)'
_chemical_formula_sum 'C30 H41 N2 O P'
_chemical_formula_weight 476.62
_chemical_name_systematic
;
?
;
_space_group_IT_number 2
_symmetry_cell_setting triclinic
_symmetry_Int_Tables_number 2
_symmetry_space_group_name_Hall '-P 1'
_symmetry_space_group_name_H-M 'P -1'
_atom_sites_solution_hydrogens geom
_atom_sites_solution_primary direct
_atom_sites_solution_secondary difmap
_audit_conform_dict_location ftp://ftp.iucr.org/pub/cif_core.dic
_audit_conform_dict_name cif_core.dic
_audit_conform_dict_version 2.2
_audit_creation_date 2008-01-14T10:55:39-00:00
_audit_creation_method 'WinGX routine CIF_UPDATE'
_cell_angle_alpha 105.127(1)
_cell_angle_beta 105.574(2)
_cell_angle_gamma 102.542(2)
_cell_formula_units_Z 2
_cell_length_a 9.1186(3)
_cell_length_b 11.6152(3)
_cell_length_c 13.9871(4)
_cell_measurement_reflns_used 10388
_cell_measurement_temperature 173(2)
_cell_measurement_theta_max 26.022
_cell_measurement_theta_min 3.395
_cell_measurement_wavelength 0.71073
_cell_volume 1310.24(7)
_computing_cell_refinement 'HKL Scalepack (Otwinowski & Minor 1997)'
_computing_data_collection 'Collect (Nonius BV, 1997-2000)'
_computing_data_reduction 'HKL Denzo and Scalepack (Otwinowski & Minor 1997)'
_computing_molecular_graphics 'Ortep-3 for Windows (Farrugia, 1997)'
_computing_publication_material 'WinGX publication routines (Farrugia, 1999)'
_computing_structure_refinement 'SHELXL-97 (Sheldrick, 1997)'
_computing_structure_solution 'SHELXS-97 (Sheldrick, 1997)'
_diffrn_ambient_temperature 173(2)
_diffrn_detector 'CCD plate'
_diffrn_measured_fraction_theta_full 0.992
_diffrn_measured_fraction_theta_max 0.992
_diffrn_measurement_device '95mm CCD camera on \k-goniostat'
_diffrn_measurement_device_type KappaCCD
_diffrn_measurement_method 'CCD rotation images, thick slices'
_diffrn_orient_matrix_type 'by Nonius Collect from scalepack cell'
_diffrn_orient_matrix_UB_11 -0.11235
_diffrn_orient_matrix_UB_12 0.20079E-2
_diffrn_orient_matrix_UB_13 -0.27018E-1
_diffrn_orient_matrix_UB_21 -0.04095
_diffrn_orient_matrix_UB_22 -0.922963E-1
_diffrn_orient_matrix_UB_23 -0.148763E-1
_diffrn_orient_matrix_UB_31 -0.53105E-2
_diffrn_orient_matrix_UB_32 0.164309E-1
_diffrn_orient_matrix_UB_33 0.72629E-1
_diffrn_radiation_monochromator graphite
_diffrn_radiation_probe x-ray
_diffrn_radiation_type MoK\a
_diffrn_radiation_wavelength 0.71073
_diffrn_reflns_av_R_equivalents 0.0434
_diffrn_reflns_av_unetI/netI 0.0372
_diffrn_reflns_limit_h_max 11
_diffrn_reflns_limit_h_min -11
_diffrn_reflns_limit_k_max 14
_diffrn_reflns_limit_k_min -14
_diffrn_reflns_limit_l_max 17
_diffrn_reflns_limit_l_min -17
_diffrn_reflns_number 18924
_diffrn_reflns_theta_full 26.02
_diffrn_reflns_theta_max 26.02
_diffrn_reflns_theta_min 3.61
_diffrn_source 'Enraf Nonius FR590'
_exptl_absorpt_coefficient_mu 0.13
_exptl_absorpt_correction_type none
_exptl_crystal_colour colourless
_exptl_crystal_density_diffrn 1.208
_exptl_crystal_density_method 'not measured'
_exptl_crystal_description prism
_exptl_crystal_F_000 516
_exptl_crystal_size_max 0.35
_exptl_crystal_size_mid 0.1
_exptl_crystal_size_min 0.1
_refine_diff_density_max 0.868
_refine_diff_density_min -0.692
_refine_diff_density_rms 0.058
_refine_ls_extinction_method none
_refine_ls_goodness_of_fit_ref 1.045
_refine_ls_hydrogen_treatment constr
_refine_ls_matrix_type full
_refine_ls_number_parameters 313
_refine_ls_number_reflns 5112
_refine_ls_number_restraints 0
_refine_ls_restrained_S_all 1.045
_refine_ls_R_factor_all 0.0686
_refine_ls_R_factor_gt 0.0543
_refine_ls_shift/su_max 0
_refine_ls_shift/su_mean 0
_refine_ls_structure_factor_coef Fsqd
_refine_ls_weighting_details 'calc w=1/[\s^2^(Fo^2^)+(0.0729P)^2^+1.2169P] where P=(Fo^2^+2Fc^2^)/3'
_refine_ls_weighting_scheme calc
_refine_ls_wR_factor_gt 0.1426
_refine_ls_wR_factor_ref 0.1532
_reflns_number_gt 4188
_reflns_number_total 5112
_reflns_threshold_expression >2sigma(I)
_cod_data_source_file b923716j.txt
_cod_data_source_block (3)-jan808
_cod_database_code 7024980

loop_
_symmetry_equiv_pos_as_xyz
'x, y, z'
'-x, -y, -z'

loop_
_atom_site_label
_atom_site_type_symbol
_atom_site_fract_x
_atom_site_fract_y
_atom_site_fract_z
_atom_site_U_iso_or_equiv
_atom_site_adp_type
_atom_site_occupancy
_atom_site_symmetry_multiplicity
_atom_site_calc_flag
_atom_site_refinement_flags
P P 0.36043(6) 0.17290(5) 0.27134(4) 0.02125(17) Uani 1 1 d .
O O 0.40850(18) 0.27203(14) 0.37549(12) 0.0269(4) Uani 1 1 d .
N1 N 0.5248(2) 0.33610(17) 0.18402(14) 0.0241(4) Uani 1 1 d .
N2 N 0.3245(2) 0.16852(19) 0.06813(15) 0.0324(5) Uani 1 1 d .
C1 C 0.4584(3) 0.6600(2) 0.3252(2) 0.0360(6) Uani 1 1 d .
H1A H 0.3674 0.6511 0.2632 0.043 Uiso 1 1 calc R
H1B H 0.4492 0.7165 0.3884 0.043 Uiso 1 1 calc R
C2 C 0.4459(3) 0.5269(2) 0.3375(2) 0.0291(5) Uani 1 1 d .
H2A H 0.4071 0.5228 0.3965 0.035 Uiso 1 1 calc R
H2B H 0.3664 0.4613 0.2722 0.035 Uiso 1 1 calc R
C3 C 0.6041(2) 0.50006(19) 0.35798(17) 0.0221(4) Uani 1 1 d .
C4 C 0.6449(2) 0.42536(19) 0.28003(17) 0.0218(4) Uani 1 1 d .
C5 C 0.8044(3) 0.4460(2) 0.28600(19) 0.0258(5) Uani 1 1 d .
H5 H 0.8296 0.3961 0.2309 0.031 Uiso 1 1 calc R
C6 C 0.9263(3) 0.5390(2) 0.37190(19) 0.0265(5) Uani 1 1 d .
C7 C 0.8873(3) 0.5904(2) 0.45987(18) 0.0264(5) Uani 1 1 d .
H7 H 0.9702 0.6389 0.5254 0.032 Uiso 1 1 calc R
C8 C 0.7289(3) 0.5712(2) 0.45259(18) 0.0250(5) Uani 1 1 d .
H8 H 0.7048 0.6074 0.5134 0.03 Uiso 1 1 calc R
C9 C 1.0835(3) 0.5993(2) 0.3628(2) 0.0347(6) Uani 1 1 d .
H9A H 1.1031 0.5392 0.3066 0.042 Uiso 1 1 calc R
H9B H 1.1708 0.6184 0.43 0.042 Uiso 1 1 calc R
C10 C 1.0879(3) 0.7248(3) 0.3365(2) 0.0408(6) Uani 1 1 d .
H10A H 1.1715 0.7959 0.3957 0.049 Uiso 1 1 calc R
H10B H 1.1178 0.7183 0.2727 0.049 Uiso 1 1 calc R
C11 C 0.9297(3) 0.7520(2) 0.3179(2) 0.0312(5) Uani 1 1 d .
C12 C 0.8027(3) 0.6846(2) 0.2245(2) 0.0335(6) Uani 1 1 d .
H12 H 0.8233 0.6487 0.1621 0.04 Uiso 1 1 calc R
C13 C 0.6455(3) 0.6689(2) 0.22101(19) 0.0307(5) Uani 1 1 d .
H13 H 0.5597 0.6233 0.1562 0.037 Uiso 1 1 calc R
C14 C 0.6131(3) 0.7196(2) 0.31181(19) 0.0282(5) Uani 1 1 d .
C15 C 0.7394(3) 0.8087(2) 0.39716(19) 0.0295(5) Uani 1 1 d .
H15 H 0.7182 0.8591 0.4541 0.035 Uiso 1 1 calc R
C16 C 0.8968(3) 0.8254(2) 0.4007(2) 0.0311(5) Uani 1 1 d .
H16 H 0.982 0.887 0.4597 0.037 Uiso 1 1 calc R
C17 C 0.4034(3) 0.2316(2) 0.16967(17) 0.0241(5) Uani 1 1 d .
C18 C 0.3965(3) 0.2337(2) 0.01526(19) 0.0356(6) Uani 1 1 d .
H18 H 0.3645 0.2106 -0.0593 0.043 Uiso 1 1 calc R
C19 C 0.5195(3) 0.3357(2) 0.08445(18) 0.0318(5) Uani 1 1 d .
H19 H 0.5884 0.3951 0.0676 0.038 Uiso 1 1 calc R
C20 C 0.4801(3) 0.0633(2) 0.28142(19) 0.0303(5) Uani 1 1 d .
C21 C 0.4400(4) -0.0034(3) 0.3563(3) 0.0542(8) Uani 1 1 d .
H21A H 0.3311 -0.0621 0.3225 0.081 Uiso 1 1 calc R
H21B H 0.4473 0.0587 0.4215 0.081 Uiso 1 1 calc R
H21C H 0.516 -0.0495 0.3728 0.081 Uiso 1 1 calc R
C22 C 0.4621(5) -0.0315(3) 0.1773(3) 0.0637(10) Uani 1 1 d .
H22A H 0.5383 -0.0784 0.19 0.096 Uiso 1 1 calc R
H22B H 0.4835 0.0126 0.1292 0.096 Uiso 1 1 calc R
H22C H 0.3528 -0.0897 0.1457 0.096 Uiso 1 1 calc R
C23 C 0.6548(3) 0.1469(3) 0.3329(3) 0.0549(8) Uani 1 1 d .
H23A H 0.724 0.0959 0.35 0.082 Uiso 1 1 calc R
H23B H 0.667 0.2123 0.3976 0.082 Uiso 1 1 calc R
H23C H 0.6851 0.1859 0.2839 0.082 Uiso 1 1 calc R
C24 C 0.1400(3) 0.0970(2) 0.21886(19) 0.0295(5) Uani 1 1 d .
C25 C 0.0892(3) 0.0783(3) 0.3114(2) 0.0385(6) Uani 1 1 d .
H25A H -0.0277 0.044 0.2875 0.058 Uiso 1 1 calc R
H25B H 0.1249 0.1592 0.3684 0.058 Uiso 1 1 calc R
H25C H 0.1378 0.0199 0.3372 0.058 Uiso 1 1 calc R
C26 C 0.0794(3) -0.0287(3) 0.1284(2) 0.0441(7) Uani 1 1 d .
H26A H 0.1139 -0.092 0.1551 0.066 Uiso 1 1 calc R
H26B H 0.1233 -0.0193 0.0731 0.066 Uiso 1 1 calc R
H26C H -0.0378 -0.0551 0.0991 0.066 Uiso 1 1 calc R
C27 C 0.0632(3) 0.1911(3) 0.1823(2) 0.0425(7) Uani 1 1 d .
H27A H 0.0865 0.1999 0.1197 0.064 Uiso 1 1 calc R
H27B H 0.1072 0.2727 0.239 0.064 Uiso 1 1 calc R
H27C H -0.0529 0.1604 0.165 0.064 Uiso 1 1 calc R
C28 C -0.0821(5) 0.3813(3) -0.0096(3) 0.0610(9) Uani 1 1 d .
H28A H -0.1133 0.3343 -0.0857 0.073 Uiso 1 1 calc R
H28B H -0.1214 0.3221 0.0243 0.073 Uiso 1 1 calc R
C29 C 0.0943(4) 0.4325(3) 0.0373(3) 0.0587(9) Uani 1 1 d .
H29A H 0.1259 0.4711 0.1148 0.07 Uiso 1 1 calc R
H29B H 0.1412 0.3633 0.0231 0.07 Uiso 1 1 calc R
C30 C 0.1549(3) 0.5218(2) -0.0035(2) 0.0362(6) Uani 1 1 d .
H30A H 0.1346 0.4812 -0.0794 0.043 Uiso 1 1 calc R
H30B H 0.2721 0.5583 0.0331 0.043 Uiso 1 1 calc R

loop_
_atom_site_aniso_label
_atom_site_aniso_U_11
_atom_site_aniso_U_22
_atom_site_aniso_U_33
_atom_site_aniso_U_23
_atom_site_aniso_U_13
_atom_site_aniso_U_12
P 0.0233(3) 0.0184(3) 0.0218(3) 0.0068(2) 0.0085(2) 0.0051(2)
O 0.0321(8) 0.0216(8) 0.0242(8) 0.0041(6) 0.0123(7) 0.0040(7)
N1 0.0266(9) 0.0242(9) 0.0234(9) 0.0090(8) 0.0116(8) 0.0068(8)
N2 0.0367(11) 0.0320(11) 0.0226(10) 0.0076(8) 0.0077(9) 0.0042(9)
C1 0.0264(12) 0.0338(13) 0.0583(17) 0.0224(12) 0.0196(12) 0.0152(10)
C2 0.0233(11) 0.0263(12) 0.0445(14) 0.0138(10) 0.0188(10) 0.0101(9)
C3 0.0230(10) 0.0183(10) 0.0309(12) 0.0121(9) 0.0145(9) 0.0067(8)
C4 0.0236(10) 0.0191(10) 0.0261(11) 0.0107(9) 0.0108(9) 0.0069(8)
C5 0.0269(11) 0.0236(11) 0.0356(13) 0.0131(10) 0.0178(10) 0.0121(9)
C6 0.0216(11) 0.0255(11) 0.0393(13) 0.0167(10) 0.0122(10) 0.0115(9)
C7 0.0278(11) 0.0217(11) 0.0294(12) 0.0125(9) 0.0058(10) 0.0074(9)
C8 0.0322(12) 0.0209(11) 0.0277(12) 0.0120(9) 0.0146(10) 0.0097(9)
C9 0.0217(11) 0.0319(13) 0.0527(16) 0.0158(12) 0.0141(11) 0.0094(10)
C10 0.0290(13) 0.0399(14) 0.0657(19) 0.0278(14) 0.0256(13) 0.0107(11)
C11 0.0311(12) 0.0287(12) 0.0466(15) 0.0244(11) 0.0217(11) 0.0094(10)
C12 0.0438(14) 0.0326(13) 0.0390(14) 0.0209(11) 0.0251(12) 0.0165(11)
C13 0.0336(12) 0.0275(12) 0.0336(13) 0.0165(10) 0.0088(10) 0.0105(10)
C14 0.0284(11) 0.0259(11) 0.0417(14) 0.0208(10) 0.0149(10) 0.0160(10)
C15 0.0364(13) 0.0237(11) 0.0373(13) 0.0142(10) 0.0173(11) 0.0157(10)
C16 0.0322(12) 0.0214(11) 0.0406(14) 0.0141(10) 0.0121(11) 0.0060(10)
C17 0.0253(11) 0.0225(11) 0.0245(11) 0.0084(9) 0.0092(9) 0.0059(9)
C18 0.0452(14) 0.0381(14) 0.0242(12) 0.0114(10) 0.0142(11) 0.0106(12)
C19 0.0401(13) 0.0327(13) 0.0285(12) 0.0136(10) 0.0187(11) 0.0099(11)
C20 0.0349(13) 0.0282(12) 0.0346(13) 0.0133(10) 0.0153(11) 0.0156(10)
C21 0.067(2) 0.0558(18) 0.080(2) 0.0510(18) 0.0438(18) 0.0392(16)
C22 0.089(3) 0.058(2) 0.0518(19) 0.0070(16) 0.0257(18) 0.0496(19)
C23 0.0320(14) 0.0533(18) 0.088(2) 0.0365(18) 0.0162(15) 0.0205(13)
C24 0.0252(11) 0.0275(12) 0.0327(13) 0.0130(10) 0.0066(10) 0.0031(9)
C25 0.0307(13) 0.0400(14) 0.0467(15) 0.0210(12) 0.0167(12) 0.0030(11)
C26 0.0404(15) 0.0363(14) 0.0357(15) 0.0080(12) 0.0007(12) -0.0064(12)
C27 0.0261(12) 0.0497(16) 0.0600(18) 0.0320(14) 0.0131(12) 0.0138(12)
C28 0.096(3) 0.0380(16) 0.0541(19) 0.0131(14) 0.0416(19) 0.0130(17)
C29 0.078(2) 0.064(2) 0.058(2) 0.0315(17) 0.0328(18) 0.0428(19)
C30 0.0379(13) 0.0369(14) 0.0449(15) 0.0210(12) 0.0223(12) 0.0147(11)

loop_
_atom_type_symbol
_atom_type_description
_atom_type_scat_dispersion_real
_atom_type_scat_dispersion_imag
_atom_type_scat_source
C C 0.0033 0.0016 'International Tables Vol C Tables 4.2.6.8 and 6.1.1.4'
H H 0 0 'International Tables Vol C Tables 4.2.6.8 and 6.1.1.4'
N N 0.0061 0.0033 'International Tables Vol C Tables 4.2.6.8 and 6.1.1.4'
O O 0.0106 0.006 'International Tables Vol C Tables 4.2.6.8 and 6.1.1.4'
P P 0.1023 0.0942 'International Tables Vol C Tables 4.2.6.8 and 6.1.1.4'

loop_
_geom_angle_atom_site_label_1
_geom_angle_atom_site_label_2
_geom_angle_atom_site_label_3
_geom_angle
_geom_angle_site_symmetry_1
_geom_angle_site_symmetry_3
O P C17 113.85(9) . .
O P C20 109.85(10) . .
C17 P C20 103.49(10) . .
O P C24 110.16(10) . .
C17 P C24 104.67(10) . .
C20 P C24 114.69(11) . .
C19 N1 C17 106.23(18) . .
C19 N1 C4 124.07(18) . .
C17 N1 C4 129.53(18) . .
C17 N2 C18 105.7(2) . .
C14 C1 C2 113.35(18) . .
C14 C1 H1A 108.9 . .
C2 C1 H1A 108.9 . .
C14 C1 H1B 108.9 . .
C2 C1 H1B 108.9 . .
H1A C1 H1B 107.7 . .
C3 C2 C1 112.50(18) . .
C3 C2 H2A 109.1 . .
C1 C2 H2A 109.1 . .
C3 C2 H2B 109.1 . .
C1 C2 H2B 109.1 . .
H2A C2 H2B 107.8 . .
C8 C3 C4 116.05(19) . .
C8 C3 C2 119.24(19) . .
C4 C3 C2 123.5(2) . .
C3 C4 C5 120.9(2) . .
C3 C4 N1 121.52(19) . .
C5 C4 N1 117.03(19) . .
C6 C5 C4 120.5(2) . .
C6 C5 H5 119.8 . .
C4 C5 H5 119.8 . .
C5 C6 C7 117.1(2) . .
C5 C6 C9 121.2(2) . .
C7 C6 C9 120.7(2) . .
C8 C7 C6 120.6(2) . .
C8 C7 H7 119.7 . .
C6 C7 H7 119.7 . .
C7 C8 C3 121.4(2) . .
C7 C8 H8 119.3 . .
C3 C8 H8 119.3 . .
C6 C9 C10 112.72(19) . .
C6 C9 H9A 109 . .
C10 C9 H9A 109 . .
C6 C9 H9B 109 . .
C10 C9 H9B 109 . .
H9A C9 H9B 107.8 . .
C11 C10 C9 113.05(19) . .
C11 C10 H10A 109 . .
C9 C10 H10A 109 . .
C11 C10 H10B 109 . .
C9 C10 H10B 109 . .
H10A C10 H10B 107.8 . .
C12 C11 C16 117.4(2) . .
C12 C11 C10 120.5(2) . .
C16 C11 C10 120.8(2) . .
C11 C12 C13 120.8(2) . .
C11 C12 H12 119.6 . .
C13 C12 H12 119.6 . .
C14 C13 C12 120.4(2) . .
C14 C13 H13 119.8 . .
C12 C13 H13 119.8 . .
C15 C14 C13 117.2(2) . .
C15 C14 C1 120.6(2) . .
C13 C14 C1 120.9(2) . .
C14 C15 C16 121.0(2) . .
C14 C15 H15 119.5 . .
C16 C15 H15 119.5 . .
C15 C16 C11 120.1(2) . .
C15 C16 H16 119.9 . .
C11 C16 H16 119.9 . .
N2 C17 N1 111.05(19) . .
N2 C17 P 121.50(16) . .
N1 C17 P 127.23(16) . .
C19 C18 N2 110.5(2) . .
C19 C18 H18 124.7 . .
N2 C18 H18 124.7 . .
C18 C19 N1 106.5(2) . .
C18 C19 H19 126.8 . .
N1 C19 H19 126.8 . .
C22 C20 C21 110.6(2) . .
C22 C20 C23 108.3(2) . .
C21 C20 C23 108.2(2) . .
C22 C20 P 115.62(19) . .
C21 C20 P 108.50(17) . .
C23 C20 P 105.20(17) . .
C20 C21 H21A 109.5 . .
C20 C21 H21B 109.5 . .
H21A C21 H21B 109.5 . .
C20 C21 H21C 109.5 . .
H21A C21 H21C 109.5 . .
H21B C21 H21C 109.5 . .
C20 C22 H22A 109.5 . .
C20 C22 H22B 109.5 . .
H22A C22 H22B 109.5 . .
C20 C22 H22C 109.5 . .
H22A C22 H22C 109.5 . .
H22B C22 H22C 109.5 . .
C20 C23 H23A 109.5 . .
C20 C23 H23B 109.5 . .
H23A C23 H23B 109.5 . .
C20 C23 H23C 109.5 . .
H23A C23 H23C 109.5 . .
H23B C23 H23C 109.5 . .
C26 C24 C25 109.4(2) . .
C26 C24 C27 109.8(2) . .
C25 C24 C27 107.6(2) . .
C26 C24 P 115.39(18) . .
C25 C24 P 107.36(16) . .
C27 C24 P 107.05(16) . .
C24 C25 H25A 109.5 . .
C24 C25 H25B 109.5 . .
H25A C25 H25B 109.5 . .
C24 C25 H25C 109.5 . .
H25A C25 H25C 109.5 . .
H25B C25 H25C 109.5 . .
C24 C26 H26A 109.5 . .
C24 C26 H26B 109.5 . .
H26A C26 H26B 109.5 . .
C24 C26 H26C 109.5 . .
H26A C26 H26C 109.5 . .
H26B C26 H26C 109.5 . .
C24 C27 H27A 109.5 . .
C24 C27 H27B 109.5 . .
H27A C27 H27B 109.5 . .
C24 C27 H27C 109.5 . .
H27A C27 H27C 109.5 . .
H27B C27 H27C 109.5 . .
C30 C28 C29 111.4(3) 2_565 .
C30 C28 H28A 109.3 2_565 .
C29 C28 H28A 109.3 . .
C30 C28 H28B 109.3 2_565 .
C29 C28 H28B 109.3 . .
H28A C28 H28B 108 . .
C30 C29 C28 111.6(3) . .
C30 C29 H29A 109.3 . .
C28 C29 H29A 109.3 . .
C30 C29 H29B 109.3 . .
C28 C29 H29B 109.3 . .
H29A C29 H29B 108 . .
C29 C30 C28 110.8(2) . 2_565
C29 C30 H30A 109.5 . .
C28 C30 H30A 109.5 2_565 .
C29 C30 H30B 109.5 . .
C28 C30 H30B 109.5 2_565 .
H30A C30 H30B 108.1 . .

loop_
_geom_bond_atom_site_label_1
_geom_bond_atom_site_label_2
_geom_bond_distance
_geom_bond_site_symmetry_2
P O 1.4841(15) .
P C17 1.825(2) .
P C20 1.857(2) .
P C24 1.859(2) .
N1 C19 1.379(3) .
N1 C17 1.381(3) .
N1 C4 1.438(3) .
N2 C17 1.323(3) .
N2 C18 1.374(3) .
C1 C14 1.513(3) .
C1 C2 1.583(3) .
C1 H1A 0.99 .
C1 H1B 0.99 .
C2 C3 1.510(3) .
C2 H2A 0.99 .
C2 H2B 0.99 .
C3 C8 1.393(3) .
C3 C4 1.394(3) .
C4 C5 1.398(3) .
C5 C6 1.390(3) .
C5 H5 0.95 .
C6 C7 1.393(3) .
C6 C9 1.506(3) .
C7 C8 1.384(3) .
C7 H7 0.95 .
C8 H8 0.95 .
C9 C10 1.589(3) .
C9 H9A 0.99 .
C9 H9B 0.99 .
C10 C11 1.512(3) .
C10 H10A 0.99 .
C10 H10B 0.99 .
C11 C12 1.386(4) .
C11 C16 1.393(3) .
C12 C13 1.392(3) .
C12 H12 0.95 .
C13 C14 1.390(3) .
C13 H13 0.95 .
C14 C15 1.386(3) .
C15 C16 1.391(3) .
C15 H15 0.95 .
C16 H16 0.95 .
C18 C19 1.356(4) .
C18 H18 0.95 .
C19 H19 0.95 .
C20 C22 1.521(4) .
C20 C21 1.528(4) .
C20 C23 1.532(4) .
C21 H21A 0.98 .
C21 H21B 0.98 .
C21 H21C 0.98 .
C22 H22A 0.98 .
C22 H22B 0.98 .
C22 H22C 0.98 .
C23 H23A 0.98 .
C23 H23B 0.98 .
C23 H23C 0.98 .
C24 C26 1.532(3) .
C24 C25 1.537(3) .
C24 C27 1.542(3) .
C25 H25A 0.98 .
C25 H25B 0.98 .
C25 H25C 0.98 .
C26 H26A 0.98 .
C26 H26B 0.98 .
C26 H26C 0.98 .
C27 H27A 0.98 .
C27 H27B 0.98 .
C27 H27C 0.98 .
C28 C30 1.422(4) 2_565
C28 C29 1.479(5) .
C28 H28A 0.99 .
C28 H28B 0.99 .
C29 C30 1.392(4) .
C29 H29A 0.99 .
C29 H29B 0.99 .
C30 C28 1.422(4) 2_565
C30 H30A 0.99 .
C30 H30B 0.99 .
